data_2016365
loop_
_publ_author_name
'Vuoti, Sauli'
'Haukka, Matti'
'Pursiainen, Jouni'

_publ_section_title
;
 Two isomers of Pd~2~(S~2~NC~7~H~4~)~4~
;
_journal_coeditor_code TR3019
_journal_issue 12
_journal_name_full 'Acta Crystallographica Section C'
_journal_page_first m601
_journal_page_last m603
_journal_paper_doi 10.1107/S0108270107052353
_journal_volume 63
_journal_year 2007
_chemical_formula_iupac '[Pd2 (C7 H4 N1 S2)4], C H2 Cl2'
_chemical_formula_moiety 'C28 H16 N4 Pd2 S8, C H2 Cl2'
_chemical_formula_sum 'C29 H18 Cl2 N4 Pd2 S8'
_chemical_formula_weight 877.73
_chemical_name_systematic
;
tetrakis(\m-2,3-dihydro-1,3-benzothiazole-2-thiolato)-\k^6^N:S;\k^2^S:N-
dipalladium(II)(Pd---Pd) dichloromethane solvate
;
_space_group_IT_number 61
_symmetry_cell_setting orthorhombic
_symmetry_space_group_name_Hall '-P 2ac 2ab'
_symmetry_space_group_name_H-M 'P b c a'
_atom_sites_solution_hydrogens geom
_atom_sites_solution_primary direct
_atom_sites_solution_secondary difmap
_audit_creation_method SHELXL-97
_cell_angle_alpha 90.00
_cell_angle_beta 90.00
_cell_angle_gamma 90.00
_cell_formula_units_Z 8
_cell_length_a 17.2484(2)
_cell_length_b 18.0383(3)
_cell_length_c 18.7816(3)
_cell_measurement_reflns_used 53120
_cell_measurement_temperature 100(2)
_cell_measurement_theta_max 26.00
_cell_measurement_theta_min 3.92
_cell_volume 5843.55(15)
_computing_cell_refinement 'Denzo/Scalepack (Otwinowski & Minor, 1997)'
_computing_data_collection 'Collect (Bruker--Nonius, 2004)'
_computing_data_reduction 'Denzo/Scalepack (Otwinowski & Minor, 1997)'
_computing_molecular_graphics 'Diamond (Brandenburg, 2006)'
_computing_publication_material 'SHELXL97 (Sheldrick, 1997)'
_computing_structure_refinement 'SHELXL97 (Sheldrick, 1997)'
_computing_structure_solution 'SHELXS97 (Sheldrick, 1997)'
_diffrn_ambient_temperature 100(2)
_diffrn_detector_area_resol_mean 9
_diffrn_measured_fraction_theta_full 0.996
_diffrn_measured_fraction_theta_max 0.996
_diffrn_measurement_device '95mm CCD camera on \k-goniostat'
_diffrn_measurement_device_type 'Nonius KappaCCD'
_diffrn_measurement_method '\f scans and \w scans with \k offset'
_diffrn_radiation_monochromator 'horizontally mounted graphite crystal'
_diffrn_radiation_source 'fine-focus sealed tube'
_diffrn_radiation_type MoK\a
_diffrn_radiation_wavelength 0.71073
_diffrn_reflns_av_R_equivalents 0.0543
_diffrn_reflns_av_sigmaI/netI 0.0244
_diffrn_reflns_limit_h_max 21
_diffrn_reflns_limit_h_min -21
_diffrn_reflns_limit_k_max 22
_diffrn_reflns_limit_k_min -22
_diffrn_reflns_limit_l_max 23
_diffrn_reflns_limit_l_min -19
_diffrn_reflns_number 53120
_diffrn_reflns_theta_full 26.00
_diffrn_reflns_theta_max 26.00
_diffrn_reflns_theta_min 3.92
_exptl_absorpt_coefficient_mu 1.833
_exptl_absorpt_correction_T_max 0.8380
_exptl_absorpt_correction_T_min 0.6822
_exptl_absorpt_correction_type multi-scan
_exptl_absorpt_process_details '(SADABS; Sheldrick, 2004)'
_exptl_crystal_colour orange
_exptl_crystal_density_diffrn 1.995
_exptl_crystal_density_method 'not measured'
_exptl_crystal_description block
_exptl_crystal_F_000 3456
_exptl_crystal_size_max 0.23
_exptl_crystal_size_mid 0.13
_exptl_crystal_size_min 0.10
_refine_diff_density_max 1.510
_refine_diff_density_min -1.430
_refine_ls_extinction_method none
_refine_ls_goodness_of_fit_ref 1.105
_refine_ls_hydrogen_treatment constr
_refine_ls_matrix_type full
_refine_ls_number_parameters 379
_refine_ls_number_reflns 5722
_refine_ls_number_restraints 0
_refine_ls_restrained_S_all 1.105
_refine_ls_R_factor_all 0.0470
_refine_ls_R_factor_gt 0.0363
_refine_ls_shift/su_max 0.002
_refine_ls_shift/su_mean 0.000
_refine_ls_structure_factor_coef Fsqd
_refine_ls_weighting_details 'calc w=1/[\s^2^(Fo^2^)+(0.0366P)^2^+22.1710P] where P=(Fo^2^+2Fc^2^)/3'
_refine_ls_weighting_scheme calc
_refine_ls_wR_factor_gt 0.0882
_refine_ls_wR_factor_ref 0.0952
_reflns_number_gt 4870
_reflns_number_total 5722
_reflns_threshold_expression >2sigma(I)
_cod_data_source_file tr3019.cif
_cod_data_source_block II
_cod_database_code 2016365
_cod_database_fobs_code 2016365

loop_
_symmetry_equiv_pos_as_xyz
'x, y, z'
'-x+1/2, -y, z+1/2'
'x+1/2, -y+1/2, -z'
'-x, y+1/2, -z+1/2'
'-x, -y, -z'
'x-1/2, y, -z-1/2'
'-x-1/2, y-1/2, z'
'x, -y-1/2, z-1/2'

loop_
_atom_site_type_symbol
_atom_site_label
_atom_site_fract_x
_atom_site_fract_y
_atom_site_fract_z
_atom_site_U_iso_or_equiv
_atom_site_adp_type
_atom_site_calc_flag
_atom_site_refinement_flags
_atom_site_occupancy
Pd Pd1 0.623652(18) 0.181556(18) 0.227860(18) 0.02474(10) Uani d . 1
Pd Pd2 0.64332(2) 0.15685(2) 0.370137(19) 0.03215(11) Uani d . 1
S S1 0.61248(9) 0.03308(7) 0.35021(7) 0.0441(3) Uani d . 1
S S2 0.77192(7) 0.13114(9) 0.35159(7) 0.0460(3) Uani d . 1
S S3 0.67582(8) 0.27974(8) 0.38842(7) 0.0408(3) Uani d . 1
S S4 0.50867(6) 0.24285(6) 0.24990(6) 0.0297(2) Uani d . 1
S S5 0.52197(8) -0.05076(7) 0.24408(8) 0.0405(3) Uani d . 1
S S6 0.86445(7) 0.07096(8) 0.23344(7) 0.0384(3) Uani d . 1
S S7 0.75699(8) 0.38830(7) 0.29752(8) 0.0436(3) Uani d . 1
S S8 0.40174(7) 0.26098(7) 0.37189(7) 0.0353(3) Uani d . 1
N N1 0.5647(2) 0.08305(19) 0.2189(2) 0.0254(8) Uani d . 1
N N2 0.7298(2) 0.1260(2) 0.2106(2) 0.0274(8) Uani d . 1
N N3 0.6835(2) 0.2790(2) 0.2408(2) 0.0338(9) Uani d . 1
N N4 0.5292(2) 0.1876(2) 0.3847(2) 0.0303(8) Uani d . 1
C C1 0.5683(3) 0.0316(3) 0.2691(3) 0.0331(10) Uani d . 1
C C2 0.5211(3) 0.0632(3) 0.1608(3) 0.0316(10) Uani d . 1
C C3 0.5007(3) 0.1082(3) 0.1038(3) 0.0351(11) Uani d . 1
H H3 0.5186 0.1579 0.1011 0.042 Uiso calc R 1
C C4 0.4534(3) 0.0788(3) 0.0507(3) 0.0442(12) Uani d . 1
H H4 0.4388 0.1088 0.0114 0.053 Uiso calc R 1
C C5 0.4275(3) 0.0062(3) 0.0546(3) 0.0497(14) Uani d . 1
H H5 0.3957 -0.0127 0.0174 0.060 Uiso calc R 1
C C6 0.4465(3) -0.0395(3) 0.1109(3) 0.0471(14) Uani d . 1
H H6 0.4279 -0.0891 0.1134 0.057 Uiso calc R 1
C C7 0.4934(3) -0.0107(3) 0.1635(3) 0.0388(11) Uani d . 1
C C8 0.7785(3) 0.1125(3) 0.2621(3) 0.0339(10) Uani d . 1
C C9 0.7575(3) 0.1041(3) 0.1431(3) 0.0314(10) Uani d . 1
C C10 0.7197(3) 0.1097(3) 0.0774(3) 0.0349(11) Uani d . 1
H H10 0.6691 0.1302 0.0740 0.042 Uiso calc R 1
C C11 0.7579(3) 0.0849(3) 0.0180(3) 0.0372(11) Uani d . 1
H H11 0.7328 0.0886 -0.0269 0.045 Uiso calc R 1
C C12 0.8322(3) 0.0543(3) 0.0210(3) 0.0426(12) Uani d . 1
H H12 0.8566 0.0379 -0.0215 0.051 Uiso calc R 1
C C13 0.8703(3) 0.0477(3) 0.0853(3) 0.0416(12) Uani d . 1
H H13 0.9208 0.0267 0.0881 0.050 Uiso calc R 1
C C14 0.8323(3) 0.0729(3) 0.1459(3) 0.0334(10) Uani d . 1
C C15 0.7013(3) 0.3086(3) 0.3046(3) 0.0366(11) Uani d . 1
C C16 0.7111(3) 0.3177(3) 0.1855(3) 0.0341(11) Uani d . 1
C C17 0.6997(3) 0.3027(3) 0.1130(3) 0.0373(11) Uani d . 1
H H17 0.6689 0.2618 0.0985 0.045 Uiso calc R 1
C C18 0.7339(3) 0.3486(3) 0.0626(3) 0.0421(12) Uani d . 1
H H18 0.7267 0.3382 0.0134 0.050 Uiso calc R 1
C C19 0.7785(3) 0.4091(3) 0.0825(3) 0.0463(14) Uani d . 1
H H19 0.8023 0.4389 0.0469 0.056 Uiso calc R 1
C C20 0.7886(3) 0.4267(3) 0.1537(3) 0.0438(13) Uani d . 1
H H20 0.8181 0.4689 0.1672 0.053 Uiso calc R 1
C C21 0.7549(3) 0.3818(3) 0.2048(3) 0.0390(12) Uani d . 1
C C22 0.4885(3) 0.2240(2) 0.3380(2) 0.0305(10) Uani d . 1
C C23 0.4953(3) 0.1875(3) 0.4526(3) 0.0334(10) Uani d . 1
C C24 0.5258(3) 0.1541(3) 0.5142(3) 0.0393(11) Uani d . 1
H H24 0.5727 0.1266 0.5118 0.047 Uiso calc R 1
C C25 0.4872(3) 0.1616(3) 0.5779(3) 0.0406(12) Uani d . 1
H H25 0.5081 0.1405 0.6201 0.049 Uiso calc R 1
C C26 0.4166(3) 0.2006(3) 0.5800(3) 0.0451(13) Uani d . 1
H H26 0.3898 0.2050 0.6240 0.054 Uiso calc R 1
C C27 0.3849(3) 0.2329(3) 0.5196(3) 0.0384(11) Uani d . 1
H H27 0.3371 0.2590 0.5219 0.046 Uiso calc R 1
C C28 0.4246(3) 0.2262(3) 0.4564(3) 0.0352(11) Uani d . 1

loop_
_atom_site_aniso_label
_atom_site_aniso_U_11
_atom_site_aniso_U_22
_atom_site_aniso_U_33
_atom_site_aniso_U_12
_atom_site_aniso_U_13
_atom_site_aniso_U_23
Pd1 0.02300(17) 0.02420(17) 0.02703(18) 0.00119(12) -0.00240(13) -0.00145(13)
Pd2 0.03188(19) 0.0374(2) 0.02722(19) 0.00833(15) -0.00420(14) -0.00243(15)
S1 0.0598(8) 0.0361(7) 0.0363(7) 0.0105(6) -0.0050(6) 0.0062(5)
S2 0.0340(6) 0.0700(9) 0.0339(7) 0.0173(6) -0.0083(5) -0.0108(6)
S3 0.0401(7) 0.0444(7) 0.0379(7) -0.0013(6) -0.0048(5) -0.0088(6)
S4 0.0289(5) 0.0307(6) 0.0294(6) 0.0063(5) -0.0004(4) 0.0020(5)
S5 0.0446(7) 0.0265(6) 0.0504(8) -0.0014(5) 0.0095(6) 0.0017(5)
S6 0.0265(6) 0.0461(7) 0.0426(7) 0.0080(5) -0.0023(5) -0.0063(6)
S7 0.0412(7) 0.0367(7) 0.0529(8) -0.0088(5) -0.0100(6) -0.0037(6)
S8 0.0298(6) 0.0393(7) 0.0370(7) 0.0054(5) 0.0033(5) -0.0020(5)
N1 0.0219(17) 0.0233(18) 0.0310(19) 0.0028(14) 0.0032(15) 0.0054(15)
N2 0.0221(18) 0.0280(19) 0.032(2) -0.0009(15) 0.0010(15) -0.0073(16)
N3 0.0260(19) 0.037(2) 0.038(2) 0.0032(17) -0.0077(17) -0.0139(18)
N4 0.031(2) 0.032(2) 0.028(2) 0.0003(16) 0.0016(16) -0.0021(16)
C1 0.032(2) 0.028(2) 0.040(3) 0.0048(19) 0.007(2) 0.000(2)
C2 0.027(2) 0.031(2) 0.037(3) -0.0003(18) 0.0043(19) -0.003(2)
C3 0.032(2) 0.037(3) 0.036(3) -0.002(2) -0.001(2) -0.006(2)
C4 0.041(3) 0.052(3) 0.040(3) 0.002(2) -0.009(2) -0.006(2)
C5 0.037(3) 0.056(3) 0.056(4) -0.006(3) -0.007(3) -0.019(3)
C6 0.043(3) 0.043(3) 0.056(4) -0.014(2) 0.007(3) -0.014(3)
C7 0.033(2) 0.033(3) 0.050(3) -0.005(2) 0.008(2) -0.006(2)
C8 0.031(2) 0.032(2) 0.039(3) 0.0028(19) 0.000(2) -0.001(2)
C9 0.030(2) 0.029(2) 0.035(3) -0.0035(19) 0.0015(19) -0.0014(19)
C10 0.035(2) 0.032(2) 0.038(3) -0.003(2) -0.001(2) 0.000(2)
C11 0.043(3) 0.033(3) 0.035(3) -0.004(2) 0.000(2) 0.000(2)
C12 0.053(3) 0.040(3) 0.035(3) -0.007(2) 0.014(2) -0.008(2)
C13 0.037(3) 0.039(3) 0.049(3) -0.006(2) 0.011(2) -0.007(2)
C14 0.030(2) 0.032(2) 0.039(3) -0.0003(19) 0.005(2) -0.003(2)
C15 0.028(2) 0.035(3) 0.046(3) 0.002(2) -0.004(2) -0.009(2)
C16 0.026(2) 0.027(2) 0.049(3) 0.0044(18) -0.010(2) -0.005(2)
C17 0.032(2) 0.035(3) 0.045(3) -0.003(2) -0.002(2) 0.003(2)
C18 0.038(3) 0.047(3) 0.040(3) 0.002(2) -0.002(2) 0.008(2)
C19 0.035(3) 0.043(3) 0.062(4) 0.000(2) 0.002(2) 0.019(3)
C20 0.036(3) 0.028(2) 0.067(4) -0.001(2) -0.009(3) 0.007(2)
C21 0.031(2) 0.031(2) 0.055(3) 0.003(2) -0.006(2) -0.002(2)
C22 0.031(2) 0.028(2) 0.032(2) 0.0027(18) 0.0028(19) -0.0031(19)
C23 0.033(2) 0.035(2) 0.032(2) -0.007(2) 0.002(2) -0.004(2)
C24 0.039(3) 0.045(3) 0.034(3) -0.004(2) -0.004(2) 0.001(2)
C25 0.049(3) 0.047(3) 0.026(2) -0.008(2) -0.001(2) 0.002(2)
C26 0.044(3) 0.056(3) 0.035(3) -0.014(3) 0.008(2) -0.009(2)
C27 0.031(2) 0.048(3) 0.036(3) -0.005(2) 0.007(2) -0.006(2)
C28 0.034(2) 0.035(3) 0.036(3) -0.004(2) 0.000(2) -0.004(2)

loop_
_atom_type_symbol
_atom_type_description
_atom_type_scat_dispersion_real
_atom_type_scat_dispersion_imag
_atom_type_scat_source
C C 0.0033 0.0016 'International Tables Vol C Tables 4.2.6.8 and 6.1.1.4'
H H 0.0000 0.0000 'International Tables Vol C Tables 4.2.6.8 and 6.1.1.4'
N N 0.0061 0.0033 'International Tables Vol C Tables 4.2.6.8 and 6.1.1.4'
S S 0.1246 0.1234 'International Tables Vol C Tables 4.2.6.8 and 6.1.1.4'
Pd Pd -0.9988 1.0072 'International Tables Vol C Tables 4.2.6.8 and 6.1.1.4'

loop_
_geom_angle_atom_site_label_1
_geom_angle_atom_site_label_2
_geom_angle_atom_site_label_3
_geom_angle
N3 Pd1 N1 177.79(16)
N3 Pd1 N2 89.34(14)
N1 Pd1 N2 90.32(14)
N3 Pd1 S4 90.05(11)
N1 Pd1 S4 90.23(10)
N2 Pd1 S4 178.42(11)
N3 Pd1 Pd2 87.79(12)
N1 Pd1 Pd2 90.01(10)
N2 Pd1 Pd2 87.98(10)
S4 Pd1 Pd2 90.54(3)
N4 Pd2 S2 175.95(12)
N4 Pd2 S3 87.35(11)
S2 Pd2 S3 88.96(5)
N4 Pd2 S1 93.52(11)
S2 Pd2 S1 90.15(6)
S3 Pd2 S1 178.94(5)
N4 Pd2 Pd1 88.14(11)
S2 Pd2 Pd1 90.26(4)
S3 Pd2 Pd1 91.09(4)
S1 Pd2 Pd1 88.32(4)
C1 S1 Pd2 105.15(17)
C8 S2 Pd2 104.58(17)
C15 S3 Pd2 102.54(17)
C22 S4 Pd1 104.53(16)
C7 S5 C1 90.6(2)
C14 S6 C8 90.7(2)
C15 S7 C21 90.6(2)
C28 S8 C22 90.0(2)
C1 N1 C2 114.1(4)
C1 N1 Pd1 121.7(3)
C2 N1 Pd1 124.1(3)
C8 N2 C9 113.3(4)
C8 N2 Pd1 122.3(3)
C9 N2 Pd1 124.3(3)
C16 N3 C15 113.6(4)
C16 N3 Pd1 122.3(3)
C15 N3 Pd1 124.0(4)
C22 N4 C23 113.0(4)
C22 N4 Pd2 124.1(3)
C23 N4 Pd2 121.2(3)
N1 C1 S1 130.3(4)
N1 C1 S5 112.5(4)
S1 C1 S5 117.3(3)
N1 C2 C3 126.8(4)
N1 C2 C7 113.7(4)
C3 C2 C7 119.4(5)
C2 C3 C4 118.5(5)
C2 C3 H3 120.8
C4 C3 H3 120.8
C5 C4 C3 120.8(5)
C5 C4 H4 119.6
C3 C4 H4 119.6
C6 C5 C4 121.9(5)
C6 C5 H5 119.1
C4 C5 H5 119.1
C7 C6 C5 117.5(5)
C7 C6 H6 121.2
C5 C6 H6 121.2
C6 C7 C2 121.9(5)
C6 C7 S5 129.0(4)
C2 C7 S5 108.9(4)
N2 C8 S2 130.3(4)
N2 C8 S6 113.5(4)
S2 C8 S6 116.2(3)
C10 C9 C14 119.2(4)
C10 C9 N2 127.9(4)
C14 C9 N2 112.9(4)
C11 C10 C9 118.0(5)
C11 C10 H10 121.0
C9 C10 H10 121.0
C10 C11 C12 122.6(5)
C10 C11 H11 118.7
C12 C11 H11 118.7
C13 C12 C11 120.4(5)
C13 C12 H12 119.8
C11 C12 H12 119.8
C12 C13 C14 117.6(5)
C12 C13 H13 121.2
C14 C13 H13 121.2
C13 C14 C9 122.2(5)
C13 C14 S6 128.2(4)
C9 C14 S6 109.6(3)
N3 C15 S3 129.6(4)
N3 C15 S7 112.7(4)
S3 C15 S7 117.7(3)
N3 C16 C17 127.0(4)
N3 C16 C21 114.5(5)
C17 C16 C21 118.4(5)
C18 C17 C16 119.1(5)
C18 C17 H17 120.4
C16 C17 H17 120.4
C19 C18 C17 121.4(5)
C19 C18 H18 119.3
C17 C18 H18 119.3
C20 C19 C18 120.7(5)
C20 C19 H19 119.7
C18 C19 H19 119.7
C21 C20 C19 118.8(5)
C21 C20 H20 120.6
C19 C20 H20 120.6
C20 C21 C16 121.4(5)
C20 C21 S7 130.0(4)
C16 C21 S7 108.5(4)
N4 C22 S4 129.7(4)
N4 C22 S8 113.9(3)
S4 C22 S8 116.4(3)
N4 C23 C24 126.3(4)
N4 C23 C28 114.0(4)
C24 C23 C28 119.7(5)
C25 C24 C23 119.5(5)
C25 C24 H24 120.2
C23 C24 H24 120.2
C24 C25 C26 119.4(5)
C24 C25 H25 120.3
C26 C25 H25 120.3
C27 C26 C25 121.9(5)
C27 C26 H26 119.0
C25 C26 H26 119.0
C28 C27 C26 118.2(5)
C28 C27 H27 120.9
C26 C27 H27 120.9
C27 C28 C23 121.2(5)
C27 C28 S8 129.7(4)
C23 C28 S8 109.1(4)

loop_
_geom_bond_atom_site_label_1
_geom_bond_atom_site_label_2
_geom_bond_distance
_geom_bond_publ_flag
Pd1 N3 2.052(4) yes
Pd1 N1 2.054(4) yes
Pd1 N2 2.112(4) yes
Pd1 S4 2.3080(11) yes
Pd1 Pd2 2.7302(5) yes
Pd2 N4 2.064(4) yes
Pd2 S2 2.2927(13) yes
Pd2 S3 2.3121(14) yes
Pd2 S1 2.3255(14) yes
S1 C1 1.703(5) yes
S2 C8 1.718(5) yes
S3 C15 1.715(6) yes
S4 C22 1.724(5) yes
S5 C7 1.749(6) yes
S5 C1 1.751(5) yes
S6 C14 1.736(5) yes
S6 C8 1.746(5) yes
S7 C15 1.734(5) yes
S7 C21 1.747(6) yes
S8 C28 1.751(5) yes
S8 C22 1.758(5) yes
N1 C1 1.325(6) ?
N1 C2 1.374(6) ?
N2 C8 1.303(6) ?
N2 C9 1.412(6) ?
N3 C16 1.339(7) ?
N3 C15 1.349(6) ?
N4 C22 1.301(6) ?
N4 C23 1.402(6) ?
C2 C3 1.389(7) ?
C2 C7 1.417(7) ?
C3 C4 1.394(7) ?
C3 H3 0.9500 ?
C4 C5 1.386(8) ?
C4 H4 0.9500 ?
C5 C6 1.381(9) ?
C5 H5 0.9500 ?
C6 C7 1.378(8) ?
C6 H6 0.9500 ?
C9 C10 1.400(7) ?
C9 C14 1.408(7) ?
C10 C11 1.370(7) ?
C10 H10 0.9500 ?
C11 C12 1.396(8) ?
C11 H11 0.9500 ?
C12 C13 1.381(8) ?
C12 H12 0.9500 ?
C13 C14 1.390(7) ?
C13 H13 0.9500 ?
C16 C17 1.403(7) ?
C16 C21 1.427(7) ?
C17 C18 1.389(7) ?
C17 H17 0.9500 ?
C18 C19 1.386(8) ?
C18 H18 0.9500 ?
C19 C20 1.386(9) ?
C19 H19 0.9500 ?
C20 C21 1.383(8) ?
C20 H20 0.9500 ?
C23 C24 1.406(7) ?
C23 C28 1.407(7) ?
C24 C25 1.376(7) ?
C24 H24 0.9500 ?
C25 C26 1.408(8) ?
C25 H25 0.9500 ?
C26 C27 1.386(8) ?
C26 H26 0.9500 ?
C27 C28 1.377(7) ?
C27 H27 0.9500 ?
